data_7233290
loop_
_publ_author_name
'Hlou\<skov\'a, Zuzana'
'Klikar, Milan'
'Pytela, Old\<rich'
'Almonasy, Numan'
'R\%u\<zi\<cka, Ale\<s'
'Jandov\'a, Veronika'
'Bure\<s, Filip'

_publ_section_title
;
 Structural elaboration of dicyanopyrazine: towards push--pull molecules
 with tailored photoredox activity
;
_journal_issue 41
_journal_name_full 'RSC Advances'
_journal_page_first 23797
_journal_paper_doi 10.1039/C9RA04731J
_journal_volume 9
_journal_year 2019
_chemical_formula_moiety 'C16 H10 N4 O2 S2'
_chemical_formula_sum 'C16 H10 N4 O2 S2'
_chemical_formula_weight 354.40
_space_group_crystal_system orthorhombic
_space_group_IT_number 61
_space_group_name_Hall '-P 2ac 2ab'
_space_group_name_H-M_alt 'P b c a'
_symmetry_space_group_name_Hall '-P 2ac 2ab'
_symmetry_space_group_name_H-M 'P b c a'
_atom_sites_solution_hydrogens geom
_audit_block_doi 10.5517/ccdc.csd.cc1p47bd
_audit_creation_method 'APEX3 v2016.5-0'
_audit_update_record
;
2017-05-30 deposited with the CCDC.    2019-07-15 downloaded from the CCDC.
;
_cell_angle_alpha 90
_cell_angle_beta 90
_cell_angle_gamma 90
_cell_formula_units_Z 8
_cell_length_a 16.8041(5)
_cell_length_b 8.1400(3)
_cell_length_c 23.1477(9)
_cell_measurement_reflns_used 52177
_cell_measurement_temperature 150(2)
_cell_measurement_theta_max 27.5
_cell_measurement_theta_min 1
_cell_volume 3166.27(19)
_computing_cell_refinement 'APEX3 v2016.5-0 (Bruker AXS)'
_computing_data_collection 'Bruker Instrument Service vV6.2.3'
_computing_data_reduction 'SAINT V8.37A (Bruker AXS Inc., 2015)'
_computing_molecular_graphics 'Platon (Spek, 2009)'
_computing_publication_material 'Platon (Spek, 2009)'
_computing_structure_refinement 'SHELXL-2014/7 (Sheldrick, 2014)'
_computing_structure_solution 'XT, VERSION 2014/5'
_diffrn_ambient_temperature 150(2)
_diffrn_detector_area_resol_mean 10.4167
_diffrn_measured_fraction_theta_full 1.000
_diffrn_measured_fraction_theta_max 0.998
_diffrn_measurement_device_type 'Bruker D8 - Venture'
_diffrn_measurement_method '\f and \w scans to fill the Ewald sphere'
_diffrn_radiation_type MoK\a
_diffrn_radiation_wavelength 0.71073
_diffrn_reflns_av_R_equivalents 0.0363
_diffrn_reflns_av_unetI/netI 0.0255
_diffrn_reflns_Laue_measured_fraction_full 1.000
_diffrn_reflns_Laue_measured_fraction_max 0.998
_diffrn_reflns_limit_h_max 26
_diffrn_reflns_limit_h_min -25
_diffrn_reflns_limit_k_max 12
_diffrn_reflns_limit_k_min -12
_diffrn_reflns_limit_l_max 36
_diffrn_reflns_limit_l_min -36
_diffrn_reflns_number 48761
_diffrn_reflns_point_group_measured_fraction_full 1.000
_diffrn_reflns_point_group_measured_fraction_max 0.998
_diffrn_reflns_theta_full 25.242
_diffrn_reflns_theta_max 34.067
_diffrn_reflns_theta_min 2.137
_diffrn_source 'sealed X-ray tube'
_exptl_absorpt_coefficient_mu 0.353
_exptl_absorpt_correction_T_max 0.7467
_exptl_absorpt_correction_T_min 0.7137
_exptl_absorpt_correction_type multi-scan
_exptl_absorpt_process_details
;
SADABS-2016/2 - Bruker AXS area detector
scaling and absorption correction
;
_exptl_crystal_colour orange
_exptl_crystal_density_diffrn 1.487
_exptl_crystal_description plate
_exptl_crystal_F_000 1456
_exptl_crystal_size_max 0.20
_exptl_crystal_size_mid 0.16
_exptl_crystal_size_min 0.09
_refine_diff_density_max 0.460
_refine_diff_density_min -0.351
_refine_diff_density_rms 0.072
_refine_ls_extinction_method none
_refine_ls_goodness_of_fit_ref 1.092
_refine_ls_hydrogen_treatment constr
_refine_ls_matrix_type full
_refine_ls_number_parameters 219
_refine_ls_number_reflns 6491
_refine_ls_number_restraints 0
_refine_ls_restrained_S_all 1.092
_refine_ls_R_factor_all 0.0532
_refine_ls_R_factor_gt 0.0360
_refine_ls_shift/su_max 0.002
_refine_ls_shift/su_mean 0.000
_refine_ls_structure_factor_coef Fsqd
_refine_ls_weighting_details 'w=1/[\s^2^(Fo^2^)+(0.0461P)^2^+1.2585P] where P=(Fo^2^+2Fc^2^)/3'
_refine_ls_weighting_scheme calc
_refine_ls_wR_factor_gt 0.0927
_refine_ls_wR_factor_ref 0.1012
_reflns_Friedel_coverage 0.000
_reflns_number_gt 5192
_reflns_number_total 6491
_reflns_threshold_expression 'I > 2\s(I)'
_cod_data_source_file c9ra04731j2.cif
_cod_data_source_block 1
_cod_database_code 7233290
_shelx_space_group_comment
;
The symmetry employed for this shelxl refinement is uniquely defined
by the following loop, which should always be used as a source of
symmetry information in preference to the above space-group names.
They are only intended as comments.
;
_exptl_absorpt_special_details
;
The ratio of minimum to maximum
apparent transmission was 0.956
;

loop_
_space_group_symop_operation_xyz
'x, y, z'
'-x+1/2, -y, z+1/2'
'-x, y+1/2, -z+1/2'
'x+1/2, -y+1/2, -z'
'-x, -y, -z'
'x-1/2, y, -z-1/2'
'x, -y-1/2, z-1/2'
'-x-1/2, y-1/2, z'

loop_
_atom_site_label
_atom_site_type_symbol
_atom_site_fract_x
_atom_site_fract_y
_atom_site_fract_z
_atom_site_U_iso_or_equiv
_atom_site_adp_type
_atom_site_occupancy
_atom_site_site_symmetry_order
_atom_site_calc_flag
_atom_site_refinement_flags_posn
_atom_site_refinement_flags_adp
S1 S 0.37548(2) 0.44494(4) 0.36564(2) 0.02055(7) Uani 1 1 d . .
C1 C 0.64932(7) 0.26064(16) 0.34142(5) 0.0232(2) Uani 1 1 d . .
O1 O 0.21830(5) 0.48958(12) 0.34396(4) 0.02499(18) Uani 1 1 d . .
N1 N 0.68983(8) 0.28116(17) 0.30232(5) 0.0360(3) Uani 1 1 d . .
O2 O 0.46144(6) 0.16078(14) 0.70858(4) 0.0312(2) Uani 1 1 d . .
S2 S 0.52716(2) 0.12626(3) 0.60199(2) 0.01750(7) Uani 1 1 d . .
C2 C 0.59914(6) 0.23576(14) 0.39121(5) 0.01765(19) Uani 1 1 d . .
N2 N 0.75267(7) -0.03198(14) 0.43320(5) 0.0275(2) Uani 1 1 d . .
N3 N 0.52639(5) 0.30145(12) 0.38999(4) 0.01794(17) Uani 1 1 d . .
C3 C 0.47948(6) 0.28471(13) 0.43650(5) 0.01596(18) Uani 1 1 d . .
N4 N 0.58356(5) 0.14355(12) 0.48766(4) 0.01669(17) Uani 1 1 d . .
C4 C 0.51347(6) 0.22246(13) 0.48960(4) 0.01525(18) Uani 1 1 d . .
C9 C 0.25821(7) 0.32840(16) 0.42555(5) 0.0212(2) Uani 1 1 d . .
H9 H 0.2061 0.3022 0.4384 0.025 Uiso 1 1 calc R U
C8 C 0.32809(7) 0.27515(15) 0.45293(5) 0.0206(2) Uani 1 1 d . .
H8 H 0.3278 0.2081 0.4865 0.025 Uiso 1 1 calc R U
C7 C 0.39711(6) 0.32860(14) 0.42687(5) 0.01718(19) Uani 1 1 d . .
C6 C 0.69686(7) 0.04789(15) 0.43586(5) 0.0197(2) Uani 1 1 d . .
C5 C 0.62476(6) 0.14422(14) 0.43823(5) 0.01684(19) Uani 1 1 d . .
C10 C 0.27434(7) 0.42288(15) 0.37792(5) 0.0187(2) Uani 1 1 d . .
C11 C 0.24639(8) 0.57978(17) 0.29457(5) 0.0266(2) Uani 1 1 d . .
H11A H 0.2733 0.5046 0.2679 0.040 Uiso 1 1 calc R U
H11B H 0.2838 0.6647 0.3072 0.040 Uiso 1 1 calc R U
H11C H 0.2012 0.6315 0.2749 0.040 Uiso 1 1 calc R U
C12 C 0.48006(6) 0.23649(14) 0.54713(4) 0.01633(18) Uani 1 1 d . .
C13 C 0.41854(7) 0.32971(15) 0.56907(5) 0.0201(2) Uani 1 1 d . .
H13 H 0.3870 0.4008 0.5459 0.024 Uiso 1 1 calc R U
C14 C 0.40674(7) 0.30997(16) 0.62882(5) 0.0233(2) Uani 1 1 d . .
H14 H 0.3664 0.3647 0.6502 0.028 Uiso 1 1 calc R U
C15 C 0.46025(7) 0.20250(15) 0.65241(5) 0.0207(2) Uani 1 1 d . .
C16 C 0.51993(10) 0.0430(2) 0.72649(6) 0.0371(3) Uani 1 1 d . .
H16A H 0.5733 0.0856 0.7181 0.056 Uiso 1 1 calc R U
H16B H 0.5117 -0.0602 0.7055 0.056 Uiso 1 1 calc R U
H16C H 0.5148 0.0233 0.7681 0.056 Uiso 1 1 calc R U

loop_
_atom_site_aniso_label
_atom_site_aniso_U_11
_atom_site_aniso_U_22
_atom_site_aniso_U_33
_atom_site_aniso_U_23
_atom_site_aniso_U_13
_atom_site_aniso_U_12
S1 0.01757(12) 0.02427(14) 0.01982(12) 0.00606(10) 0.00108(9) -0.00183(10)
C1 0.0238(5) 0.0260(6) 0.0198(5) 0.0002(4) 0.0033(4) -0.0005(4)
O1 0.0207(4) 0.0307(5) 0.0236(4) 0.0052(3) -0.0037(3) 0.0010(3)
N1 0.0388(6) 0.0426(7) 0.0266(5) 0.0016(5) 0.0127(5) -0.0008(6)
O2 0.0351(5) 0.0427(6) 0.0156(4) 0.0017(4) 0.0030(3) 0.0057(4)
S2 0.01719(12) 0.01951(13) 0.01580(11) -0.00129(9) -0.00034(8) 0.00008(9)
C2 0.0166(4) 0.0195(5) 0.0168(4) -0.0016(4) 0.0029(3) -0.0040(4)
N2 0.0208(4) 0.0289(5) 0.0326(5) -0.0010(4) 0.0052(4) 0.0009(4)
N3 0.0175(4) 0.0185(4) 0.0178(4) 0.0006(3) 0.0018(3) -0.0027(3)
C3 0.0160(4) 0.0147(4) 0.0171(4) -0.0004(3) 0.0006(3) -0.0023(4)
N4 0.0143(4) 0.0187(4) 0.0171(4) -0.0015(3) 0.0017(3) -0.0017(3)
C4 0.0148(4) 0.0152(4) 0.0158(4) -0.0012(3) 0.0005(3) -0.0027(3)
C9 0.0167(4) 0.0289(6) 0.0180(4) 0.0016(4) 0.0012(4) -0.0029(4)
C8 0.0186(5) 0.0252(5) 0.0180(5) 0.0039(4) -0.0002(4) -0.0038(4)
C7 0.0172(4) 0.0182(5) 0.0161(4) 0.0014(4) -0.0005(3) -0.0010(4)
C6 0.0175(4) 0.0225(5) 0.0191(5) -0.0005(4) 0.0027(4) -0.0026(4)
C5 0.0142(4) 0.0185(5) 0.0179(4) -0.0023(4) 0.0016(3) -0.0030(4)
C10 0.0168(4) 0.0211(5) 0.0180(4) -0.0013(4) -0.0004(3) -0.0001(4)
C11 0.0318(6) 0.0268(6) 0.0212(5) 0.0036(4) -0.0040(5) 0.0015(5)
C12 0.0168(4) 0.0167(5) 0.0155(4) -0.0015(3) 0.0002(3) -0.0013(4)
C13 0.0203(5) 0.0199(5) 0.0199(5) -0.0030(4) 0.0004(4) 0.0025(4)
C14 0.0229(5) 0.0279(6) 0.0192(5) -0.0048(4) 0.0030(4) 0.0037(5)
C15 0.0225(5) 0.0243(5) 0.0153(4) -0.0032(4) 0.0018(4) -0.0027(4)
C16 0.0417(8) 0.0481(9) 0.0214(6) 0.0059(6) -0.0041(5) 0.0060(7)

loop_
_atom_type_symbol
_atom_type_description
_atom_type_scat_dispersion_real
_atom_type_scat_dispersion_imag
_atom_type_scat_source
C C 0.0033 0.0016 'International Tables Vol C Tables 4.2.6.8 and 6.1.1.4'
H H 0.0000 0.0000 'International Tables Vol C Tables 4.2.6.8 and 6.1.1.4'
N N 0.0061 0.0033 'International Tables Vol C Tables 4.2.6.8 and 6.1.1.4'
O O 0.0106 0.0060 'International Tables Vol C Tables 4.2.6.8 and 6.1.1.4'
S S 0.1246 0.1234 'International Tables Vol C Tables 4.2.6.8 and 6.1.1.4'

loop_
_citation_id
_citation_doi
_citation_year
1 10.1002/slct.201800719 2018

loop_
_geom_angle_atom_site_label_1
_geom_angle_atom_site_label_2
_geom_angle_atom_site_label_3
_geom_angle
C10 S1 C7 90.85(5)
N1 C1 C2 179.19(15)
C10 O1 C11 116.24(10)
C15 O2 C16 117.31(10)
C15 S2 C12 90.67(5)
N3 C2 C5 121.06(10)
N3 C2 C1 117.54(10)
C5 C2 C1 121.39(10)
C2 N3 C3 118.74(10)
N3 C3 C7 114.43(9)
N3 C3 C4 119.03(9)
C7 C3 C4 126.52(9)
C5 N4 C4 118.74(10)
N4 C4 C3 119.05(9)
N4 C4 C12 114.09(9)
C3 C4 C12 126.86(9)
C10 C9 C8 111.78(10)
C10 C9 H9 124.1
C8 C9 H9 124.1
C7 C8 C9 114.16(10)
C7 C8 H8 122.9
C9 C8 H8 122.9
C8 C7 C3 131.29(10)
C8 C7 S1 110.61(8)
C3 C7 S1 117.32(8)
N2 C6 C5 177.97(13)
N4 C5 C2 120.85(10)
N4 C5 C6 117.69(10)
C2 C5 C6 121.47(10)
O1 C10 C9 124.02(10)
O1 C10 S1 123.40(9)
C9 C10 S1 112.58(9)
O1 C11 H11A 109.5
O1 C11 H11B 109.5
H11A C11 H11B 109.5
O1 C11 H11C 109.5
H11A C11 H11C 109.5
H11B C11 H11C 109.5
C13 C12 C4 132.21(10)
C13 C12 S2 110.78(8)
C4 C12 S2 116.90(8)
C12 C13 C14 113.89(11)
C12 C13 H13 123.1
C14 C13 H13 123.1
C15 C14 C13 111.89(10)
C15 C14 H14 124.1
C13 C14 H14 124.1
O2 C15 C14 123.88(11)
O2 C15 S2 123.41(9)
C14 C15 S2 112.70(9)
O2 C16 H16A 109.5
O2 C16 H16B 109.5
H16A C16 H16B 109.5
O2 C16 H16C 109.5
H16A C16 H16C 109.5
H16B C16 H16C 109.5

loop_
_geom_bond_atom_site_label_1
_geom_bond_atom_site_label_2
_geom_bond_distance
S1 C10 1.7325(11)
S1 C7 1.7429(11)
C1 N1 1.1448(16)
C1 C2 1.4423(15)
O1 C10 1.3413(14)
O1 C11 1.4384(16)
O2 C15 1.3440(14)
O2 C16 1.4341(18)
S2 C15 1.7355(12)
S2 C12 1.7447(11)
C2 N3 1.3345(14)
C2 C5 1.3876(16)
N2 C6 1.1428(16)
N3 C3 1.3413(13)
C3 C7 1.4467(15)
C3 C4 1.4471(15)
N4 C5 1.3374(14)
N4 C4 1.3423(14)
C4 C12 1.4495(14)
C9 C10 1.3714(16)
C9 C8 1.4030(16)
C9 H9 0.9500
C8 C7 1.3778(15)
C8 H8 0.9500
C6 C5 1.4443(15)
C11 H11A 0.9800
C11 H11B 0.9800
C11 H11C 0.9800
C12 C13 1.3794(15)
C13 C14 1.4063(16)
C13 H13 0.9500
C14 C15 1.3683(18)
C14 H14 0.9500
C16 H16A 0.9800
C16 H16B 0.9800
C16 H16C 0.9800
